data_7010649
loop_
_publ_author_name
'Rodriguez i Zubiri, Mireia'
'Clarke, Matthew L.'
'Foster, Douglas F.'
'Cole-Hamilton, David J.'
'Slawin, Alexandra M. Z.'
'Woollins, J. Derek'

_publ_section_title
;
 P--N bond formation as a route to a highly electron rich bidentate
 phosphine ligand and its application in homogenous catalysis
;
_journal_issue 7
_journal_name_full 'Journal of the Chemical Society, Dalton Transactions'
_journal_page_first 969
_journal_paper_doi 10.1039/b101656n
_journal_year 2001
_chemical_formula_analytical 'C17 H38 N2 P2 Se2'
_chemical_formula_moiety 'C17 H38 N2 P2 Se2'
_chemical_formula_structural 'C17 H38 N2 P2 Se2'
_chemical_formula_sum 'C17 H38 N2 P2 Se2'
_chemical_formula_weight 490.35
_chemical_melting_point ?
_space_group_IT_number 2
_symmetry_cell_setting triclinic
_symmetry_space_group_name_Hall '-P 1'
_symmetry_space_group_name_H-M 'P -1'
_atom_sites_solution_hydrogens geom
_atom_sites_solution_primary direct
_atom_sites_solution_secondary difmap
_audit_creation_method SHELXL
_cell_angle_alpha 108.223(8)
_cell_angle_beta 98.723(8)
_cell_angle_gamma 93.164(8)
_cell_formula_units_Z 2
_cell_length_a 6.959(3)
_cell_length_b 11.700(5)
_cell_length_c 14.974(7)
_cell_measurement_reflns_used 29
_cell_measurement_temperature 293(2)
_cell_measurement_theta_max 168
_cell_measurement_theta_min 12
_cell_volume 1137.8(9)
_computing_cell_refinement SMART/SAINT
_computing_data_collection SMART
_computing_data_reduction SAINT
_computing_molecular_graphics SHELXTL
_computing_publication_material SHELXTL
_computing_structure_refinement 'SHELXL-93 (Sheldrick, 1993)'
_computing_structure_solution 'SHELXS-86 (Sheldrick, 1990)'
_diffrn_ambient_temperature 293(2)
_diffrn_measurement_device SMART
_diffrn_measurement_method CCD
_diffrn_radiation_monochromator graphite
_diffrn_radiation_source 'fine-focus sealed tube'
_diffrn_radiation_type MoK\a
_diffrn_radiation_wavelength 0.71073
_diffrn_reflns_av_R_equivalents 0.2600
_diffrn_reflns_av_sigmaI/netI 0.2393
_diffrn_reflns_limit_h_max 6
_diffrn_reflns_limit_h_min -7
_diffrn_reflns_limit_k_max 13
_diffrn_reflns_limit_k_min -11
_diffrn_reflns_limit_l_max 16
_diffrn_reflns_limit_l_min -16
_diffrn_reflns_number 6629
_diffrn_reflns_theta_max 23.39
_diffrn_reflns_theta_min 1.45
_diffrn_standards_decay_% -
_diffrn_standards_interval_count -
_diffrn_standards_interval_time -
_diffrn_standards_number -
_exptl_absorpt_coefficient_mu 3.392
_exptl_absorpt_correction_T_max 0.42224
_exptl_absorpt_correction_T_min 0.31658
_exptl_absorpt_correction_type sadabs
_exptl_crystal_colour colourless
_exptl_crystal_density_diffrn 1.431
_exptl_crystal_density_meas ?
_exptl_crystal_density_method -
_exptl_crystal_description plate
_exptl_crystal_F_000 504
_exptl_crystal_size_max .14
_exptl_crystal_size_mid .1
_exptl_crystal_size_min .01
_refine_diff_density_max 1.363
_refine_diff_density_min -1.137
_refine_diff_density_rms 0.210
_refine_ls_extinction_coef 0.0000(27)
_refine_ls_extinction_expression Fc^*^=kFc[1+0.001xFc^2^\l^3^/sin(2\q)]^-1/4^
_refine_ls_extinction_method SHELXL
_refine_ls_goodness_of_fit_all 0.841
_refine_ls_goodness_of_fit_obs 0.987
_refine_ls_hydrogen_treatment riding
_refine_ls_matrix_type full
_refine_ls_number_parameters 209
_refine_ls_number_reflns 3231
_refine_ls_number_restraints 0
_refine_ls_restrained_S_all 1.013
_refine_ls_restrained_S_obs 0.987
_refine_ls_R_factor_all 0.2312
_refine_ls_R_factor_obs 0.1130
_refine_ls_shift/esd_max -0.456
_refine_ls_shift/esd_mean 0.012
_refine_ls_structure_factor_coef Fsqd
_refine_ls_weighting_details 'w=1/[\s^2^(Fo^2^)+(0.2276P)^2^+0.0000P] where P=(Fo^2^+2Fc^2^)/3'
_refine_ls_weighting_scheme calc
_refine_ls_wR_factor_all 0.4165
_refine_ls_wR_factor_obs 0.2636
_reflns_number_observed 1295
_reflns_number_total 3281
_reflns_observed_criterion >2sigma(I)
_cod_data_source_file b101656n.txt
_cod_data_source_block 3Se
_cod_depositor_comments
;
The following automatic conversions were performed:
'_symmetry_cell_setting' value 'Triclinic' changed to 'triclinic'
according to '/home/adriana/struct/CIF-dictionaries/cif_core.dic'
dictionary named 'cif_core.dic' version 2.4.1 from 2010-06-29.

Automatic conversion script
Id: cif_fix_enum 1555 2011-01-17 13:19:09Z saulius 

The following automatic conversions were performed:

'_chemical_melting_point' value '-' was changed to '?' - the value is
undefined or not given.

Automatic conversion script
Id: cif_fix_values 1569 2011-02-09 13:29:24Z adriana 

The following automatic conversions were performed:

'_exptl_crystal_density_meas' value '-' was changed to '?' - the
value is perceived as not measured.

Automatic conversion script
Id: cif_fix_values 3008 2015-01-20 13:52:24Z robertas 

The following automatic conversions were performed:

'_refine_ls_weighting_scheme' value 'calc
w=1/[\s^2^(Fo^2^)+(0.2276P)^2^+0.0000P] where P=(Fo^2^+2Fc^2^)/3' was
changed to 'calc'. New tag '_refine_ls_weighting_details' was
created. The value of the new tag was set to
'w=1/[\s^2^(Fo^2^)+(0.2276P)^2^+0.0000P] where P=(Fo^2^+2Fc^2^)/3'.

Automatic conversion script
Id: cif_fix_values 3143 2015-03-26 13:38:13Z robertas 
;
_cod_original_sg_symbol_H-M P-1
_cod_database_code 7010649

loop_
_symmetry_equiv_pos_as_xyz
'x, y, z'
'-x, -y, -z'

loop_
_atom_site_aniso_label
_atom_site_aniso_U_11
_atom_site_aniso_U_22
_atom_site_aniso_U_33
_atom_site_aniso_U_23
_atom_site_aniso_U_13
_atom_site_aniso_U_12
Se1 0.0265(12) 0.096(2) 0.093(2) -0.0012(12) 0.0024(10) 0.0073(10)
P1 0.035(3) 0.054(3) 0.043(2) 0.015(2) 0.012(2) 0.004(2)
N1 0.035(9) 0.059(9) 0.028(6) 0.001(6) 0.000(6) -0.005(6)
C2 0.035(11) 0.074(12) 0.059(11) 0.010(10) -0.011(8) 0.027(9)
C3 0.020(9) 0.073(12) 0.064(11) 0.002(9) 0.012(8) 0.027(8)
N4 0.054(10) 0.051(9) 0.051(8) 0.013(7) 0.008(7) 0.009(7)
P4 0.037(3) 0.047(3) 0.045(2) 0.015(2) 0.009(2) 0.006(2)
Se4 0.0310(12) 0.091(2) 0.0782(14) 0.0062(11) -0.0060(9) 0.0076(10)
C5 0.052(12) 0.070(12) 0.054(10) 0.007(9) -0.006(9) 0.022(10)
C6 0.047(13) 0.083(14) 0.075(13) -0.019(11) -0.018(10) 0.017(10)
C7 0.043(13) 0.122(18) 0.077(13) 0.016(13) 0.013(10) -0.003(12)
C8 0.031(10) 0.059(11) 0.051(9) 0.005(9) 0.015(8) 0.010(8)
C9 0.102(19) 0.066(14) 0.076(14) -0.003(11) 0.027(12) -0.012(12)
C10 0.091(17) 0.091(15) 0.052(11) 0.022(11) 0.015(11) -0.016(12)
C11 0.054(13) 0.091(14) 0.054(10) 0.018(10) 0.033(9) -0.025(10)
C12 0.166(26) 0.085(15) 0.062(12) 0.032(12) 0.052(14) -0.023(15)
C13 0.102(20) 0.101(18) 0.118(18) 0.064(16) 0.016(15) 0.035(15)
C14 0.064(14) 0.060(11) 0.072(12) 0.010(10) 0.023(10) 0.005(10)
C15 0.105(19) 0.113(18) 0.064(12) 0.043(13) 0.026(12) -0.016(14)
C16 0.085(17) 0.109(17) 0.092(14) 0.062(14) 0.004(12) 0.039(14)
C17 0.037(10) 0.053(10) 0.073(11) 0.026(10) 0.030(9) 0.014(8)
C18 0.064(15) 0.107(17) 0.089(14) 0.025(13) 0.046(12) 0.002(12)
C19 0.089(17) 0.076(14) 0.063(12) -0.006(11) 0.016(11) 0.015(12)

loop_
_atom_site_label
_atom_site_type_symbol
_atom_site_fract_x
_atom_site_fract_y
_atom_site_fract_z
_atom_site_U_iso_or_equiv
_atom_site_thermal_displace_type
_atom_site_occupancy
_atom_site_calc_flag
_atom_site_refinement_flags
_atom_site_disorder_group
Se1 Se -0.8453(3) 0.7460(2) 0.98314(15) 0.0801(9) Uani 1 d . .
P1 P -1.1451(6) 0.7314(4) 0.9239(3) 0.0436(11) Uani 1 d . .
N1 N -1.2350(18) 0.5970(11) 0.8466(8) 0.045(3) Uani 1 d . .
C2 C -1.1041(24) 0.5011(16) 0.8131(11) 0.060(5) Uani 1 d . .
H2A H -1.1312(24) 0.4363(16) 0.8385(11) 0.072 Uiso 1 calc R .
H2B H -0.9695(24) 0.5353(16) 0.8394(11) 0.072 Uiso 1 calc R .
C3 C -1.1248(22) 0.4476(16) 0.7055(11) 0.056(5) Uani 1 d . .
H3A H -1.0784(22) 0.5101(16) 0.6816(11) 0.067 Uiso 1 calc R .
H3B H -1.0393(22) 0.3840(16) 0.6914(11) 0.067 Uiso 1 calc R .
N4 N -1.3169(21) 0.3985(12) 0.6538(9) 0.053(4) Uani 1 d . .
P4 P -1.3585(6) 0.2572(4) 0.5740(3) 0.0424(11) Uani 1 d . .
Se4 Se -1.6452(3) 0.2213(2) 0.49287(14) 0.0735(9) Uani 1 d . .
C5 C -1.4473(25) 0.4868(16) 0.6524(11) 0.063(5) Uani 1 d . .
H5A H -1.5358(25) 0.4600(16) 0.5914(11) 0.075 Uiso 1 calc R .
H5B H -1.3726(25) 0.5615(16) 0.6570(11) 0.075 Uiso 1 calc R .
C6 C -1.5684(28) 0.5129(17) 0.7323(12) 0.082(6) Uani 1 d . .
H6A H -1.6603(28) 0.4426(17) 0.7220(12) 0.098 Uiso 1 calc R .
H6B H -1.6426(28) 0.5803(17) 0.7309(12) 0.098 Uiso 1 calc R .
C7 C -1.4337(28) 0.5439(21) 0.8321(13) 0.085(6) Uani 1 d . .
H7A H -1.4982(28) 0.5986(21) 0.8784(13) 0.102 Uiso 1 calc R .
H7B H -1.4291(28) 0.4697(21) 0.8479(13) 0.102 Uiso 1 calc R .
C8 C -1.2867(23) 0.7639(14) 1.0184(11) 0.049(4) Uani 1 d . .
H8A H -1.4234(23) 0.7597(14) 0.9884(11) 0.058 Uiso 1 calc R .
C9 C -1.2303(33) 0.8922(17) 1.0879(13) 0.087(7) Uani 1 d . .
H9A H -1.2362(33) 0.9486(17) 1.0531(13) 0.131 Uiso 1 calc R .
H9B H -1.0997(33) 0.8986(17) 1.1222(13) 0.131 Uiso 1 calc R .
H9C H -1.3194(33) 0.9102(17) 1.1323(13) 0.131 Uiso 1 calc R .
C10 C -1.2791(31) 0.6702(18) 1.0727(12) 0.079(6) Uani 1 d . .
H10A H -1.3142(31) 0.5901(18) 1.0276(12) 0.119 Uiso 1 calc R .
H10B H -1.3693(31) 0.6867(18) 1.1165(12) 0.119 Uiso 1 calc R .
H10C H -1.1491(31) 0.6758(18) 1.1073(12) 0.119 Uiso 1 calc R .
C11 C -1.1885(27) 0.8439(18) 0.8648(12) 0.066(5) Uani 1 d . .
H11A H -1.1323(27) 0.9221(18) 0.9118(12) 0.079 Uiso 1 calc R .
C12 C -1.0769(39) 0.8242(19) 0.7818(13) 0.100(9) Uani 1 d . .
H12A H -0.9426(39) 0.8164(19) 0.8033(13) 0.150 Uiso 1 calc R .
H12B H -1.0837(39) 0.8921(19) 0.7588(13) 0.150 Uiso 1 calc R .
H12C H -1.1342(39) 0.7518(19) 0.7311(13) 0.150 Uiso 1 calc R .
C13 C -1.4071(35) 0.8568(21) 0.8330(17) 0.100(8) Uani 1 d . .
H13A H -1.4738(35) 0.8689(21) 0.8863(17) 0.150 Uiso 1 calc R .
H13B H -1.4663(35) 0.7846(21) 0.7826(17) 0.150 Uiso 1 calc R .
H13C H -1.4162(35) 0.9250(21) 0.8104(17) 0.150 Uiso 1 calc R .
C14 C -1.3160(28) 0.1451(17) 0.6357(13) 0.067(5) Uani 1 d . .
H14A H -1.3571(28) 0.0646(17) 0.5886(13) 0.080 Uiso 1 calc R .
C15 C -1.4547(35) 0.1660(20) 0.7126(13) 0.090(7) Uani 1 d . .
H15A H -1.5870(35) 0.1647(20) 0.6822(13) 0.135 Uiso 1 calc R .
H15B H -1.4141(35) 0.2431(20) 0.7612(13) 0.135 Uiso 1 calc R .
H15C H -1.4472(35) 0.1031(20) 0.7411(13) 0.135 Uiso 1 calc R .
C16 C -1.1008(32) 0.1462(21) 0.6842(15) 0.088(7) Uani 1 d . .
H16A H -1.0172(32) 0.1345(21) 0.6373(15) 0.133 Uiso 1 calc R .
H16B H -1.0931(32) 0.0823(21) 0.7116(15) 0.133 Uiso 1 calc R .
H16C H -1.0594(32) 0.2227(21) 0.7335(15) 0.133 Uiso 1 calc R .
C17 C -1.1753(23) 0.2422(14) 0.4998(12) 0.050(4) Uani 1 d . .
H17A H -1.0477(23) 0.2549(14) 0.5415(12) 0.061 Uiso 1 calc R .
C18 C -1.1749(30) 0.3345(19) 0.4487(14) 0.085(7) Uani 1 d . .
H18A H -1.1627(30) 0.4143(19) 0.4944(14) 0.128 Uiso 1 calc R .
H18B H -1.2950(30) 0.3211(19) 0.4040(14) 0.128 Uiso 1 calc R .
H18C H -1.0666(30) 0.3269(19) 0.4152(14) 0.128 Uiso 1 calc R .
C19 C -1.1963(31) 0.1127(17) 0.4270(13) 0.083(6) Uani 1 d . .
H19A H -1.1951(31) 0.0547(17) 0.4604(13) 0.124 Uiso 1 calc R .
H19B H -1.0893(31) 0.1044(17) 0.3927(13) 0.124 Uiso 1 calc R .
H19C H -1.3174(31) 0.0988(17) 0.3830(13) 0.124 Uiso 1 calc R .

loop_
_atom_type_symbol
_atom_type_description
_atom_type_scat_dispersion_real
_atom_type_scat_dispersion_imag
_atom_type_scat_source
C C 0.0033 0.0016 'International Tables Vol C Tables 4.2.6.8 and 6.1.1.4'
H H 0.0000 0.0000 'International Tables Vol C Tables 4.2.6.8 and 6.1.1.4'
N N 0.0061 0.0033 'International Tables Vol C Tables 4.2.6.8 and 6.1.1.4'
P P 0.1023 0.0942 'International Tables Vol C Tables 4.2.6.8 and 6.1.1.4'
Se Se -0.0929 2.2259 'International Tables Vol C Tables 4.2.6.8 and 6.1.1.4'

loop_
_geom_angle_atom_site_label_1
_geom_angle_atom_site_label_2
_geom_angle_atom_site_label_3
_geom_angle
_geom_angle_site_symmetry_1
_geom_angle_site_symmetry_3
_geom_angle_publ_flag
N1 P1 C8 107.5(7) . . ?
N1 P1 C11 108.1(7) . . ?
C8 P1 C11 106.3(7) . . ?
N1 P1 Se1 114.8(5) . . ?
C8 P1 Se1 109.4(6) . . ?
C11 P1 Se1 110.3(6) . . ?
C7 N1 C2 110.6(14) . . ?
C7 N1 P1 124.7(12) . . ?
C2 N1 P1 121.0(11) . . ?
N1 C2 C3 114.8(12) . . ?
N4 C3 C2 116.4(13) . . ?
C3 N4 C5 113.9(13) . . ?
C3 N4 P4 120.9(10) . . ?
C5 N4 P4 122.3(12) . . ?
N4 P4 C17 107.4(7) . . ?
N4 P4 C14 110.1(7) . . ?
C17 P4 C14 105.1(7) . . ?
N4 P4 Se4 111.9(5) . . ?
C17 P4 Se4 112.0(6) . . ?
C14 P4 Se4 110.1(7) . . ?
N4 C5 C6 114.4(14) . . ?
C5 C6 C7 110.9(15) . . ?
N1 C7 C6 120.1(15) . . ?
C9 C8 C10 110.8(13) . . ?
C9 C8 P1 111.6(11) . . ?
C10 C8 P1 113.5(11) . . ?
C12 C11 C13 111.2(17) . . ?
C12 C11 P1 111.0(15) . . ?
C13 C11 P1 115.3(12) . . ?
C15 C14 C16 109.9(16) . . ?
C15 C14 P4 107.4(13) . . ?
C16 C14 P4 116.0(13) . . ?
C18 C17 C19 110.2(14) . . ?
C18 C17 P4 113.3(11) . . ?
C19 C17 P4 111.0(12) . . ?

loop_
_geom_bond_atom_site_label_1
_geom_bond_atom_site_label_2
_geom_bond_distance
_geom_bond_site_symmetry_2
_geom_bond_publ_flag
Se1 P1 2.115(5) . ?
P1 N1 1.655(13) . ?
P1 C8 1.803(14) . ?
P1 C11 1.82(2) . ?
N1 C7 1.44(2) . ?
N1 C2 1.50(2) . ?
C2 C3 1.52(2) . ?
C3 N4 1.43(2) . ?
N4 C5 1.41(2) . ?
N4 P4 1.688(14) . ?
P4 C17 1.795(14) . ?
P4 C14 1.84(2) . ?
P4 Se4 2.118(5) . ?
C5 C6 1.53(2) . ?
C6 C7 1.56(2) . ?
C8 C9 1.52(2) . ?
C8 C10 1.55(2) . ?
C11 C12 1.53(2) . ?
C11 C13 1.55(3) . ?
C14 C15 1.58(2) . ?
C14 C16 1.56(3) . ?
C17 C18 1.51(2) . ?
C17 C19 1.55(2) . ?

loop_
_geom_torsion_atom_site_label_1
_geom_torsion_atom_site_label_2
_geom_torsion_atom_site_label_3
_geom_torsion_atom_site_label_4
_geom_torsion
_geom_torsion_site_symmetry_1
_geom_torsion_site_symmetry_2
_geom_torsion_site_symmetry_3
_geom_torsion_site_symmetry_4
_geom_torsion_publ_flag
C8 P1 N1 C7 26.3(15) . . . . ?
C11 P1 N1 C7 -88.1(14) . . . . ?
Se1 P1 N1 C7 148.3(13) . . . . ?
C8 P1 N1 C2 -129.8(12) . . . . ?
C11 P1 N1 C2 115.8(12) . . . . ?
Se1 P1 N1 C2 -7.8(13) . . . . ?
C7 N1 C2 C3 74.1(19) . . . . ?
P1 N1 C2 C3 -126.7(14) . . . . ?
N1 C2 C3 N4 -55.1(22) . . . . ?
C2 C3 N4 C5 70.1(20) . . . . ?
C2 C3 N4 P4 -128.7(13) . . . . ?
C3 N4 P4 C17 -47.2(14) . . . . ?
C5 N4 P4 C17 112.4(14) . . . . ?
C3 N4 P4 C14 66.7(14) . . . . ?
C5 N4 P4 C14 -133.7(14) . . . . ?
C3 N4 P4 Se4 -170.5(11) . . . . ?
C5 N4 P4 Se4 -10.9(14) . . . . ?
C3 N4 C5 C6 -92.7(18) . . . . ?
P4 N4 C5 C6 106.3(15) . . . . ?
N4 C5 C6 C7 52.7(23) . . . . ?
C2 N1 C7 C6 -83.0(21) . . . . ?
P1 N1 C7 C6 118.7(16) . . . . ?
C5 C6 C7 N1 27.5(26) . . . . ?
N1 P1 C8 C9 -173.6(12) . . . . ?
C11 P1 C8 C9 -58.0(15) . . . . ?
Se1 P1 C8 C9 61.1(13) . . . . ?
N1 P1 C8 C10 60.3(13) . . . . ?
C11 P1 C8 C10 175.8(12) . . . . ?
Se1 P1 C8 C10 -65.0(12) . . . . ?
N1 P1 C11 C12 -64.1(15) . . . . ?
C8 P1 C11 C12 -179.3(13) . . . . ?
Se1 P1 C11 C12 62.1(14) . . . . ?
N1 P1 C11 C13 63.4(15) . . . . ?
C8 P1 C11 C13 -51.7(16) . . . . ?
Se1 P1 C11 C13 -170.3(13) . . . . ?
N4 P4 C14 C15 57.2(15) . . . . ?
C17 P4 C14 C15 172.5(13) . . . . ?
Se4 P4 C14 C15 -66.7(13) . . . . ?
N4 P4 C14 C16 -66.1(15) . . . . ?
C17 P4 C14 C16 49.2(15) . . . . ?
Se4 P4 C14 C16 170.0(12) . . . . ?
N4 P4 C17 C18 -58.0(15) . . . . ?
C14 P4 C17 C18 -175.2(13) . . . . ?
Se4 P4 C17 C18 65.2(14) . . . . ?
N4 P4 C17 C19 177.4(12) . . . . ?
C14 P4 C17 C19 60.2(14) . . . . ?
Se4 P4 C17 C19 -59.4(13) . . . . ?

loop_
_cod_related_entry_id
_cod_related_entry_database
_cod_related_entry_code
1 ChemSpider 30652733
